data_1572703
loop_
_publ_author_name
'Jin, Ke'
'Xiao, Zuo'
'Xie, Huidong'
'Shen, Xingxing'
'Wang, Jizheng'
'Chen, Xiangyu'
'Wang, Zhijie'
'Zhao, Zujin'
'Yan, Keyou'
'Ding, Yong'
'Ding, Liming'

_publ_section_title
;
 Tether-entangled conjugated helices.
;
_journal_issue 41
_journal_name_full 'Chemical science'
_journal_page_first 17128
_journal_page_last 17149
_journal_paper_doi 10.1039/d4sc04796f
_journal_volume 15
_journal_year 2024
_chemical_absolute_configuration ad
_chemical_formula_moiety 'C28 H26 N2 O2'
_chemical_formula_sum 'C28 H26 N2 O2'
_chemical_formula_weight 422.51
_space_group_crystal_system monoclinic
_space_group_IT_number 4
_space_group_name_Hall 'P 2yb'
_space_group_name_H-M_alt 'P 1 21 1'
_atom_sites_solution_hydrogens geom
_atom_sites_solution_primary dual
_audit_creation_date 2022-09-19
_audit_creation_method
;
Olex2 1.3
(compiled 2020.11.12 svn.r5f609507 for OlexSys, GUI svn.r6408)
;
_audit_update_record
;
2024-05-11 deposited with the CCDC.	2024-09-27 downloaded from the CCDC.
;
_cell_angle_alpha 90
_cell_angle_beta 95.388(2)
_cell_angle_gamma 90
_cell_formula_units_Z 2
_cell_length_a 8.6414(4)
_cell_length_b 10.4890(5)
_cell_length_c 11.9877(6)
_cell_measurement_reflns_used 9564
_cell_measurement_temperature 100.0
_cell_measurement_theta_max 72.71
_cell_measurement_theta_min 3.22
_cell_volume 1081.76(9)
_computing_cell_refinement 'SAINT V8.40B Bruker-AXS, Madison WI for PHOTON III'
_computing_data_collection 'Bruker APEX3 Bruker-AXS, Madison WI'
_computing_data_reduction 'SAINT V8.40B Bruker-AXS, Madison WI for PHOTON III'
_computing_molecular_graphics 'Bruker SHELXTL Bruker-AXS, Madison WI and local programs'
_computing_publication_material 'Bruker SHELXTL Bruker-AXS, Madison WI'
_computing_structure_refinement 'SHELXL-2018/3 (Sheldrick, 2018)'
_computing_structure_solution 'SHELXT 2018/2 (Sheldrick, 2018)'
_diffrn_ambient_temperature 100.0
_diffrn_detector 'Bruker Photon III 28 detector'
_diffrn_detector_area_resol_mean ' 7.39 for PHOTON III'
_diffrn_detector_type 'Bruker Photon III 28'
_diffrn_measured_fraction_theta_full 0.995
_diffrn_measured_fraction_theta_max 0.991
_diffrn_measurement_device 'Bruker D8 Venture'
_diffrn_measurement_device_type 'Bruker Photon III'
_diffrn_measurement_method 'Profile data from \q/2\q scans'
_diffrn_radiation_monochromator 'Metaljet Helios MX'
_diffrn_radiation_probe x-ray
_diffrn_radiation_type Synchrotron
_diffrn_radiation_wavelength 1.34139
_diffrn_radiation_xray_symbol 'Ga K\a'
_diffrn_reflns_av_R_equivalents 0.0784
_diffrn_reflns_av_unetI/netI 0.0512
_diffrn_reflns_Laue_measured_fraction_full 0.995
_diffrn_reflns_Laue_measured_fraction_max 0.991
_diffrn_reflns_limit_h_max 12
_diffrn_reflns_limit_h_min -12
_diffrn_reflns_limit_k_max 14
_diffrn_reflns_limit_k_min -14
_diffrn_reflns_limit_l_max 17
_diffrn_reflns_limit_l_min -17
_diffrn_reflns_number 43791
_diffrn_reflns_point_group_measured_fraction_full 0.994
_diffrn_reflns_point_group_measured_fraction_max 0.986
_diffrn_reflns_theta_full 53.594
_diffrn_reflns_theta_max 72.751
_diffrn_reflns_theta_min 3.222
_diffrn_source 'METALJET liquid metal X-ray source'
_diffrn_source_current 3.57
_diffrn_source_power 0.2497215
_diffrn_source_target Ga
_diffrn_source_type 'Sealed X-ray tube'
_diffrn_source_voltage 69.95
_diffrn_standards_number 0
_exptl_absorpt_coefficient_mu 0.411
_exptl_absorpt_correction_T_max 0.7536
_exptl_absorpt_correction_T_min 0.4679
_exptl_absorpt_correction_type multi-scan
_exptl_absorpt_process_details 'SADABS-2016/2 - Bruker AXS, Madison WI for PHOTON III'
_exptl_crystal_colour yellow
_exptl_crystal_colour_primary yellow
_exptl_crystal_density_diffrn 1.297
_exptl_crystal_description block
_exptl_crystal_F_000 448
_exptl_crystal_size_max 0.13
_exptl_crystal_size_mid 0.12
_exptl_crystal_size_min 0.1
_refine_diff_density_max 0.464
_refine_diff_density_min -0.324
_refine_diff_density_rms 0.065
_refine_ls_abs_structure_details
;
 Flack x determined using 2651 quotients [(I+)-(I-)]/[(I+)+(I-)]
 (Parsons, Flack and Wagner, Acta Cryst. B69 (2013) 249-259).
;
_refine_ls_abs_structure_Flack 0.06(18)
_refine_ls_extinction_coef 0.075(7)
_refine_ls_extinction_expression Fc^*^=kFc[1+0.001xFc^2^\l^3^/sin(2\q)]^-1/4^
_refine_ls_extinction_method 'SHELXL-2018/3 (Sheldrick 2018)'
_refine_ls_goodness_of_fit_ref 1.051
_refine_ls_hydrogen_treatment constr
_refine_ls_matrix_type full
_refine_ls_number_parameters 290
_refine_ls_number_reflns 6459
_refine_ls_number_restraints 1
_refine_ls_restrained_S_all 1.051
_refine_ls_R_factor_all 0.0526
_refine_ls_R_factor_gt 0.0500
_refine_ls_shift/su_max 0.001
_refine_ls_shift/su_mean 0.000
_refine_ls_structure_factor_coef Fsqd
_refine_ls_weighting_details 'w=1/[\s^2^(Fo^2^)+(0.0977P)^2^+0.0311P] where P=(Fo^2^+2Fc^2^)/3'
_refine_ls_weighting_scheme calc
_refine_ls_wR_factor_gt 0.1304
_refine_ls_wR_factor_ref 0.1333
_reflns_Friedel_coverage 0.896
_reflns_Friedel_fraction_full 0.993
_reflns_Friedel_fraction_max 0.982
_reflns_number_gt 6108
_reflns_number_total 6459
_reflns_threshold_expression 'I > 2\s(I)'
_cod_data_source_file d4sc04796f2.cif
_cod_data_source_block 220919c_2_0m
_cod_depositor_comments
;
The following automatic conversions were performed:

data item '_diffrn_radiation_probe' value 'X-ray' was changed to
'x-ray' in accordance with the
/home/data/users/saulius/crontab/automatic-downloads/rss-feeds/RSC/lib/dictionaries/cif_core.dic
dictionary named 'cif_core.dic' version 2.4.2 last updated on
2011-04-26.

Automatic conversion script
Id: cif_fix_values 8170 2020-07-09 18:12:32Z antanas 

 Adding full bibliography for 1572702--1572708.cif.
;
_cod_database_code 1572703
_shelx_shelxl_version_number 2018/3
_shelx_space_group_comment
;
The symmetry employed for this shelxl refinement is uniquely defined
by the following loop, which should always be used as a source of
symmetry information in preference to the above space-group names.
They are only intended as comments.
;
_shelx_estimated_absorpt_t_max 0.960
_shelx_estimated_absorpt_t_min 0.949
_olex2_refinement_description
;
1. Fixed Uiso
 At 1.2 times of:
  All C(H) groups, All C(H,H) groups
2.a Secondary CH2 refined with riding coordinates:
 C21(H21A,H21B), C22(H22A,H22B), C23(H23A,H23B), C24(H24A,H24B), C25(H25A,
 H25B), C26(H26A,H26B), C27(H27A,H27B), C28(H28A,H28B)
2.b Aromatic/amide H refined with riding coordinates:
 C3(H3), C4(H4), C5(H5), C6(H6), C10(H10), C13(H13), C17(H17), C18(H18),
 C19(H19), C20(H20)
;
_olex2_submission_special_instructions 'No special instructions were received'

loop_
_space_group_symop_operation_xyz
'x, y, z'
'-x, y+1/2, -z'

loop_
_atom_site_label
_atom_site_type_symbol
_atom_site_fract_x
_atom_site_fract_y
_atom_site_fract_z
_atom_site_U_iso_or_equiv
_atom_site_adp_type
_atom_site_occupancy
_atom_site_site_symmetry_order
_atom_site_calc_flag
_atom_site_refinement_flags_posn
_atom_site_refinement_flags_adp
_atom_site_refinement_flags_occupancy
_atom_site_disorder_assembly
_atom_site_disorder_group
C1 C 0.4853(2) 0.31114(18) 0.87916(14) 0.0161(3) Uani 1 1 d . . . . .
C2 C 0.5772(2) 0.22145(17) 0.81775(14) 0.0147(3) Uani 1 1 d . . . . .
C3 C 0.5360(2) 0.09189(19) 0.81544(15) 0.0182(4) Uani 1 1 d . . . . .
H3 H 0.453994 0.063142 0.856600 0.022 Uiso 1 1 calc R U . . .
C4 C 0.6142(2) 0.00585(18) 0.75361(15) 0.0188(4) Uani 1 1 d . . . . .
H4 H 0.587281 -0.081974 0.753296 0.023 Uiso 1 1 calc R U . . .
C5 C 0.7331(2) 0.04901(18) 0.69153(16) 0.0189(4) Uani 1 1 d . . . . .
H5 H 0.786782 -0.009835 0.648826 0.023 Uiso 1 1 calc R U . . .
C6 C 0.7731(2) 0.17657(18) 0.69189(15) 0.0175(4) Uani 1 1 d . . . . .
H6 H 0.853418 0.204641 0.648823 0.021 Uiso 1 1 calc R U . . .
C7 C 0.6964(2) 0.26531(17) 0.75513(13) 0.0135(3) Uani 1 1 d . . . . .
C8 C 0.7374(2) 0.39951(16) 0.76035(14) 0.0128(3) Uani 1 1 d . . . . .
C9 C 0.6670(2) 0.47911(17) 0.83593(13) 0.0130(3) Uani 1 1 d . . . . .
C10 C 0.7311(2) 0.59884(17) 0.86215(13) 0.0134(3) Uani 1 1 d . . . . .
H10 H 0.698983 0.645140 0.924062 0.016 Uiso 1 1 calc R U . . .
C11 C 0.8423(2) 0.65102(17) 0.79791(13) 0.0126(3) Uani 1 1 d . . . . .
C12 C 0.8776(2) 0.58366(17) 0.70156(13) 0.0130(3) Uani 1 1 d . . . . .
C13 C 0.8399(2) 0.45534(17) 0.69121(14) 0.0142(3) Uani 1 1 d . . . . .
H13 H 0.884298 0.404943 0.636574 0.017 Uiso 1 1 calc R U . . .
C14 C 1.0224(2) 0.76170(18) 0.63267(14) 0.0149(3) Uani 1 1 d . . . . .
C15 C 1.0228(2) 0.81865(18) 0.74542(14) 0.0144(3) Uani 1 1 d . . . . .
C16 C 0.9240(2) 0.77090(17) 0.82312(14) 0.0141(3) Uani 1 1 d . . . . .
C17 C 0.9150(2) 0.8382(2) 0.92387(15) 0.0186(4) Uani 1 1 d . . . . .
H17 H 0.848494 0.808375 0.977038 0.022 Uiso 1 1 calc R U . . .
C18 C 1.0025(3) 0.9477(2) 0.94604(16) 0.0230(4) Uani 1 1 d . . . . .
H18 H 0.995206 0.992329 1.014321 0.028 Uiso 1 1 calc R U . . .
C19 C 1.1014(2) 0.9933(2) 0.86914(17) 0.0230(4) Uani 1 1 d . . . . .
H19 H 1.161305 1.068098 0.885273 0.028 Uiso 1 1 calc R U . . .
C20 C 1.1112(2) 0.92898(19) 0.76978(15) 0.0189(4) Uani 1 1 d . . . . .
H20 H 1.178414 0.959622 0.717433 0.023 Uiso 1 1 calc R U . . .
C21 C 0.4096(2) 0.5318(2) 0.90104(15) 0.0180(4) Uani 1 1 d . . . . .
H21A H 0.457852 0.617042 0.912303 0.022 Uiso 1 1 calc R U . . .
H21B H 0.360579 0.509498 0.969826 0.022 Uiso 1 1 calc R U . . .
C22 C 0.2835(2) 0.5374(2) 0.80105(16) 0.0207(4) Uani 1 1 d . . . . .
H22A H 0.213544 0.463270 0.806100 0.025 Uiso 1 1 calc R U . . .
H22B H 0.220672 0.615272 0.808547 0.025 Uiso 1 1 calc R U . . .
C23 C 0.3425(2) 0.5375(2) 0.68402(16) 0.0202(4) Uani 1 1 d . . . . .
H23A H 0.409823 0.461894 0.678186 0.024 Uiso 1 1 calc R U . . .
H23B H 0.251818 0.527248 0.627878 0.024 Uiso 1 1 calc R U . . .
C24 C 0.4337(2) 0.6557(2) 0.65218(15) 0.0195(4) Uani 1 1 d . . . . .
H24A H 0.359795 0.725768 0.631485 0.023 Uiso 1 1 calc R U . . .
H24B H 0.503052 0.683711 0.718008 0.023 Uiso 1 1 calc R U . . .
C25 C 0.5312(2) 0.6297(2) 0.55419(14) 0.0207(4) Uani 1 1 d . . . . .
H25A H 0.596683 0.553544 0.571909 0.025 Uiso 1 1 calc R U . . .
H25B H 0.460540 0.610034 0.486541 0.025 Uiso 1 1 calc R U . . .
C26 C 0.6361(2) 0.7412(2) 0.52808(15) 0.0209(4) Uani 1 1 d . . . . .
H26A H 0.686857 0.774420 0.599676 0.025 Uiso 1 1 calc R U . . .
H26B H 0.569820 0.810151 0.493297 0.025 Uiso 1 1 calc R U . . .
C27 C 0.7633(2) 0.7105(2) 0.45028(15) 0.0208(4) Uani 1 1 d . . . . .
H27A H 0.712850 0.675189 0.379367 0.025 Uiso 1 1 calc R U . . .
H27B H 0.814736 0.791173 0.431993 0.025 Uiso 1 1 calc R U . . .
C28 C 0.8886(2) 0.61635(19) 0.49778(13) 0.0181(4) Uani 1 1 d . . . . .
H28A H 0.844995 0.529001 0.494973 0.022 Uiso 1 1 calc R U . . .
H28B H 0.976680 0.618076 0.450640 0.022 Uiso 1 1 calc R U . . .
N1 N 0.53191(18) 0.43690(15) 0.88297(12) 0.0144(3) Uani 1 1 d . . . . .
N2 N 0.94613(18) 0.64774(14) 0.61519(12) 0.0143(3) Uani 1 1 d . . . . .
O1 O 0.36697(17) 0.27684(15) 0.92133(12) 0.0232(3) Uani 1 1 d . . . . .
O2 O 1.08076(18) 0.81577(13) 0.55503(11) 0.0204(3) Uani 1 1 d . . . . .

loop_
_atom_site_aniso_label
_atom_site_aniso_U_11
_atom_site_aniso_U_22
_atom_site_aniso_U_33
_atom_site_aniso_U_23
_atom_site_aniso_U_13
_atom_site_aniso_U_12
C1 0.0215(8) 0.0161(8) 0.0111(7) 0.0014(6) 0.0045(6) -0.0017(7)
C2 0.0186(8) 0.0147(8) 0.0112(7) 0.0024(6) 0.0030(6) -0.0007(7)
C3 0.0230(9) 0.0166(8) 0.0151(7) 0.0029(7) 0.0033(6) -0.0020(7)
C4 0.0264(9) 0.0120(8) 0.0179(8) 0.0010(6) 0.0013(7) -0.0013(7)
C5 0.0249(9) 0.0134(8) 0.0189(8) 0.0003(7) 0.0040(7) 0.0022(7)
C6 0.0220(9) 0.0134(8) 0.0180(7) 0.0000(7) 0.0065(6) 0.0000(7)
C7 0.0182(8) 0.0117(7) 0.0106(6) 0.0010(6) 0.0019(5) 0.0009(6)
C8 0.0178(8) 0.0102(7) 0.0108(6) 0.0007(6) 0.0032(6) 0.0013(6)
C9 0.0167(8) 0.0142(8) 0.0083(6) 0.0010(6) 0.0031(6) 0.0009(6)
C10 0.0171(8) 0.0155(8) 0.0080(6) -0.0007(6) 0.0024(5) 0.0010(6)
C11 0.0165(7) 0.0125(7) 0.0088(6) 0.0000(6) 0.0013(5) 0.0006(6)
C12 0.0178(8) 0.0126(7) 0.0091(6) 0.0016(6) 0.0038(5) 0.0003(6)
C13 0.0210(8) 0.0119(7) 0.0104(6) 0.0008(6) 0.0049(6) 0.0004(6)
C14 0.0190(8) 0.0144(8) 0.0117(7) 0.0022(6) 0.0033(6) 0.0009(6)
C15 0.0176(8) 0.0141(7) 0.0114(7) 0.0015(6) 0.0013(6) 0.0000(6)
C16 0.0160(8) 0.0148(8) 0.0112(6) 0.0005(6) 0.0009(5) -0.0002(6)
C17 0.0213(9) 0.0219(9) 0.0130(7) -0.0036(7) 0.0032(6) -0.0038(7)
C18 0.0269(9) 0.0261(10) 0.0166(8) -0.0079(7) 0.0045(7) -0.0075(8)
C19 0.0268(10) 0.0227(9) 0.0195(8) -0.0045(8) 0.0020(7) -0.0087(8)
C20 0.0216(9) 0.0190(9) 0.0159(7) 0.0004(7) 0.0010(6) -0.0043(7)
C21 0.0204(8) 0.0177(8) 0.0167(7) -0.0034(7) 0.0068(6) 0.0008(7)
C22 0.0175(9) 0.0223(9) 0.0224(8) -0.0012(8) 0.0026(7) 0.0007(7)
C23 0.0211(9) 0.0209(9) 0.0181(8) -0.0012(7) -0.0013(6) -0.0007(7)
C24 0.0220(9) 0.0178(8) 0.0182(7) 0.0008(7) -0.0007(6) 0.0001(7)
C25 0.0254(9) 0.0216(9) 0.0144(7) -0.0001(7) -0.0011(6) -0.0017(8)
C26 0.0287(10) 0.0175(8) 0.0159(7) 0.0027(7) -0.0008(7) 0.0014(7)
C27 0.0317(10) 0.0199(9) 0.0110(7) 0.0020(7) 0.0023(6) -0.0023(8)
C28 0.0312(10) 0.0150(8) 0.0090(6) -0.0007(6) 0.0068(6) -0.0025(7)
N1 0.0179(7) 0.0151(7) 0.0110(6) -0.0002(6) 0.0046(5) -0.0011(6)
N2 0.0218(7) 0.0130(7) 0.0089(5) 0.0012(5) 0.0058(5) -0.0009(6)
O1 0.0264(7) 0.0216(7) 0.0236(7) 0.0015(6) 0.0131(5) -0.0036(6)
O2 0.0306(7) 0.0170(7) 0.0147(6) 0.0020(5) 0.0081(5) -0.0047(6)

loop_
_atom_type_symbol
_atom_type_description
_atom_type_scat_dispersion_real
_atom_type_scat_dispersion_imag
_atom_type_scat_source
C C 0.0137 0.0067 'International Tables Vol C Tables 4.2.6.8 and 6.1.1.4'
H H 0.0000 0.0000 'International Tables Vol C Tables 4.2.6.8 and 6.1.1.4'
N N 0.0241 0.0134 'International Tables Vol C Tables 4.2.6.8 and 6.1.1.4'
O O 0.0389 0.0241 'International Tables Vol C Tables 4.2.6.8 and 6.1.1.4'

loop_
_geom_angle_atom_site_label_1
_geom_angle_atom_site_label_2
_geom_angle_atom_site_label_3
_geom_angle
_geom_angle_site_symmetry_1
_geom_angle_site_symmetry_3
_geom_angle_publ_flag
N1 C1 C2 117.28(15) . . ?
O1 C1 C2 121.62(17) . . ?
O1 C1 N1 121.03(16) . . ?
C3 C2 C1 118.74(16) . . ?
C3 C2 C7 120.15(16) . . ?
C7 C2 C1 120.93(16) . . ?
C2 C3 H3 119.8 . . ?
C4 C3 C2 120.43(16) . . ?
C4 C3 H3 119.8 . . ?
C3 C4 H4 120.2 . . ?
C3 C4 C5 119.59(18) . . ?
C5 C4 H4 120.2 . . ?
C4 C5 H5 119.8 . . ?
C6 C5 C4 120.48(17) . . ?
C6 C5 H5 119.8 . . ?
C5 C6 H6 119.6 . . ?
C5 C6 C7 120.86(16) . . ?
C7 C6 H6 119.6 . . ?
C2 C7 C8 118.79(15) . . ?
C6 C7 C2 118.48(16) . . ?
C6 C7 C8 122.71(15) . . ?
C9 C8 C7 118.90(15) . . ?
C13 C8 C7 123.12(15) . . ?
C13 C8 C9 117.94(16) . . ?
C8 C9 N1 119.51(16) . . ?
C10 C9 C8 119.37(15) . . ?
C10 C9 N1 121.12(15) . . ?
C9 C10 H10 119.8 . . ?
C9 C10 C11 120.46(15) . . ?
C11 C10 H10 119.8 . . ?
C10 C11 C12 117.86(16) . . ?
C10 C11 C16 124.56(15) . . ?
C12 C11 C16 117.58(15) . . ?
C13 C12 C11 119.46(15) . . ?
C13 C12 N2 120.51(14) . . ?
N2 C12 C11 120.00(16) . . ?
C8 C13 H13 119.7 . . ?
C12 C13 C8 120.66(15) . . ?
C12 C13 H13 119.7 . . ?
N2 C14 C15 116.88(15) . . ?
O2 C14 C15 122.46(17) . . ?
O2 C14 N2 120.57(15) . . ?
C16 C15 C14 120.66(16) . . ?
C20 C15 C14 118.60(15) . . ?
C20 C15 C16 120.42(16) . . ?
C15 C16 C11 118.64(15) . . ?
C17 C16 C11 123.00(15) . . ?
C17 C16 C15 118.28(16) . . ?
C16 C17 H17 119.8 . . ?
C18 C17 C16 120.42(17) . . ?
C18 C17 H17 119.8 . . ?
C17 C18 H18 119.6 . . ?
C17 C18 C19 120.83(17) . . ?
C19 C18 H18 119.6 . . ?
C18 C19 H19 120.2 . . ?
C20 C19 C18 119.57(19) . . ?
C20 C19 H19 120.2 . . ?
C15 C20 H20 119.8 . . ?
C19 C20 C15 120.47(17) . . ?
C19 C20 H20 119.8 . . ?
H21A C21 H21B 107.9 . . ?
C22 C21 H21A 109.2 . . ?
C22 C21 H21B 109.2 . . ?
N1 C21 H21A 109.2 . . ?
N1 C21 H21B 109.2 . . ?
N1 C21 C22 111.88(15) . . ?
C21 C22 H22A 108.3 . . ?
C21 C22 H22B 108.3 . . ?
H22A C22 H22B 107.4 . . ?
C23 C22 C21 115.99(15) . . ?
C23 C22 H22A 108.3 . . ?
C23 C22 H22B 108.3 . . ?
C22 C23 H23A 108.1 . . ?
C22 C23 H23B 108.1 . . ?
H23A C23 H23B 107.3 . . ?
C24 C23 C22 116.73(17) . . ?
C24 C23 H23A 108.1 . . ?
C24 C23 H23B 108.1 . . ?
C23 C24 H24A 109.2 . . ?
C23 C24 H24B 109.2 . . ?
H24A C24 H24B 107.9 . . ?
C25 C24 C23 112.26(16) . . ?
C25 C24 H24A 109.2 . . ?
C25 C24 H24B 109.2 . . ?
C24 C25 H25A 108.9 . . ?
C24 C25 H25B 108.9 . . ?
H25A C25 H25B 107.7 . . ?
C26 C25 C24 113.56(17) . . ?
C26 C25 H25A 108.9 . . ?
C26 C25 H25B 108.9 . . ?
C25 C26 H26A 108.3 . . ?
C25 C26 H26B 108.3 . . ?
C25 C26 C27 115.72(17) . . ?
H26A C26 H26B 107.4 . . ?
C27 C26 H26A 108.3 . . ?
C27 C26 H26B 108.3 . . ?
C26 C27 H27A 108.4 . . ?
C26 C27 H27B 108.4 . . ?
H27A C27 H27B 107.5 . . ?
C28 C27 C26 115.36(14) . . ?
C28 C27 H27A 108.4 . . ?
C28 C27 H27B 108.4 . . ?
C27 C28 H28A 109.3 . . ?
C27 C28 H28B 109.3 . . ?
H28A C28 H28B 107.9 . . ?
N2 C28 C27 111.77(15) . . ?
N2 C28 H28A 109.3 . . ?
N2 C28 H28B 109.3 . . ?
C1 N1 C9 122.41(14) . . ?
C1 N1 C21 115.93(15) . . ?
C9 N1 C21 118.31(15) . . ?
C12 N2 C28 117.63(14) . . ?
C14 N2 C12 122.14(14) . . ?
C14 N2 C28 116.83(14) . . ?

loop_
_geom_bond_atom_site_label_1
_geom_bond_atom_site_label_2
_geom_bond_distance
_geom_bond_site_symmetry_2
_geom_bond_publ_flag
C1 C2 1.472(2) . ?
C1 N1 1.379(2) . ?
C1 O1 1.236(2) . ?
C2 C3 1.404(3) . ?
C2 C7 1.408(2) . ?
C3 H3 0.9500 . ?
C3 C4 1.383(3) . ?
C4 H4 0.9500 . ?
C4 C5 1.400(3) . ?
C5 H5 0.9500 . ?
C5 C6 1.382(3) . ?
C6 H6 0.9500 . ?
C6 C7 1.405(2) . ?
C7 C8 1.451(2) . ?
C8 C9 1.411(2) . ?
C8 C13 1.398(2) . ?
C9 C10 1.397(2) . ?
C9 N1 1.414(2) . ?
C10 H10 0.9500 . ?
C10 C11 1.398(2) . ?
C11 C12 1.412(2) . ?
C11 C16 1.460(2) . ?
C12 C13 1.388(2) . ?
C12 N2 1.411(2) . ?
C13 H13 0.9500 . ?
C14 C15 1.477(2) . ?
C14 N2 1.371(2) . ?
C14 O2 1.237(2) . ?
C15 C16 1.413(2) . ?
C15 C20 1.402(3) . ?
C16 C17 1.407(2) . ?
C17 H17 0.9500 . ?
C17 C18 1.388(3) . ?
C18 H18 0.9500 . ?
C18 C19 1.399(3) . ?
C19 H19 0.9500 . ?
C19 C20 1.378(3) . ?
C20 H20 0.9500 . ?
C21 H21A 0.9900 . ?
C21 H21B 0.9900 . ?
C21 C22 1.543(3) . ?
C21 N1 1.483(2) . ?
C22 H22A 0.9900 . ?
C22 H22B 0.9900 . ?
C22 C23 1.537(3) . ?
C23 H23A 0.9900 . ?
C23 H23B 0.9900 . ?
C23 C24 1.535(3) . ?
C24 H24A 0.9900 . ?
C24 H24B 0.9900 . ?
C24 C25 1.533(3) . ?
C25 H25A 0.9900 . ?
C25 H25B 0.9900 . ?
C25 C26 1.530(3) . ?
C26 H26A 0.9900 . ?
C26 H26B 0.9900 . ?
C26 C27 1.541(3) . ?
C27 H27A 0.9900 . ?
C27 H27B 0.9900 . ?
C27 C28 1.535(3) . ?
C28 H28A 0.9900 . ?
C28 H28B 0.9900 . ?
C28 N2 1.485(2) . ?

loop_
_geom_torsion_atom_site_label_1
_geom_torsion_atom_site_label_2
_geom_torsion_atom_site_label_3
_geom_torsion_atom_site_label_4
_geom_torsion
_geom_torsion_site_symmetry_1
_geom_torsion_site_symmetry_2
_geom_torsion_site_symmetry_3
_geom_torsion_site_symmetry_4
_geom_torsion_publ_flag
C1 C2 C3 C4 176.48(17) . . . . ?
C1 C2 C7 C6 -175.62(16) . . . . ?
C1 C2 C7 C8 5.7(2) . . . . ?
C2 C1 N1 C9 -3.5(2) . . . . ?
C2 C1 N1 C21 155.46(16) . . . . ?
C2 C3 C4 C5 -1.1(3) . . . . ?
C2 C7 C8 C9 6.0(2) . . . . ?
C2 C7 C8 C13 -171.83(17) . . . . ?
C3 C2 C7 C6 -0.6(3) . . . . ?
C3 C2 C7 C8 -179.29(16) . . . . ?
C3 C4 C5 C6 0.2(3) . . . . ?
C4 C5 C6 C7 0.6(3) . . . . ?
C5 C6 C7 C2 -0.4(3) . . . . ?
C5 C6 C7 C8 178.30(18) . . . . ?
C6 C7 C8 C9 -172.71(17) . . . . ?
C6 C7 C8 C13 9.5(3) . . . . ?
C7 C2 C3 C4 1.3(3) . . . . ?
C7 C8 C9 C10 164.39(15) . . . . ?
C7 C8 C9 N1 -16.2(2) . . . . ?
C7 C8 C13 C12 -178.55(17) . . . . ?
C8 C9 C10 C11 13.5(2) . . . . ?
C8 C9 N1 C1 15.2(3) . . . . ?
C8 C9 N1 C21 -143.23(17) . . . . ?
C9 C8 C13 C12 3.6(3) . . . . ?
C9 C10 C11 C12 4.9(2) . . . . ?
C9 C10 C11 C16 -175.46(16) . . . . ?
C10 C9 N1 C1 -165.37(16) . . . . ?
C10 C9 N1 C21 36.2(2) . . . . ?
C10 C11 C12 C13 -19.0(3) . . . . ?
C10 C11 C12 N2 159.00(16) . . . . ?
C10 C11 C16 C15 -174.11(16) . . . . ?
C10 C11 C16 C17 9.1(3) . . . . ?
C11 C12 C13 C8 14.8(3) . . . . ?
C11 C12 N2 C14 19.9(3) . . . . ?
C11 C12 N2 C28 -138.62(18) . . . . ?
C11 C16 C17 C18 176.15(18) . . . . ?
C12 C11 C16 C15 5.5(2) . . . . ?
C12 C11 C16 C17 -171.26(18) . . . . ?
C13 C8 C9 C10 -17.7(2) . . . . ?
C13 C8 C9 N1 161.69(16) . . . . ?
C13 C12 N2 C14 -162.13(17) . . . . ?
C13 C12 N2 C28 39.4(2) . . . . ?
C14 C15 C16 C11 10.8(2) . . . . ?
C14 C15 C16 C17 -172.30(17) . . . . ?
C14 C15 C20 C19 172.69(19) . . . . ?
C15 C14 N2 C12 -3.1(2) . . . . ?
C15 C14 N2 C28 155.55(16) . . . . ?
C15 C16 C17 C18 -0.6(3) . . . . ?
C16 C11 C12 C13 161.34(16) . . . . ?
C16 C11 C12 N2 -20.7(2) . . . . ?
C16 C15 C20 C19 -0.9(3) . . . . ?
C16 C17 C18 C19 -0.1(3) . . . . ?
C17 C18 C19 C20 0.4(3) . . . . ?
C18 C19 C20 C15 0.1(3) . . . . ?
C20 C15 C16 C11 -175.80(17) . . . . ?
C20 C15 C16 C17 1.1(3) . . . . ?
C21 C22 C23 C24 -66.9(2) . . . . ?
C22 C21 N1 C1 -66.3(2) . . . . ?
C22 C21 N1 C9 93.56(19) . . . . ?
C22 C23 C24 C25 161.12(16) . . . . ?
C23 C24 C25 C26 -174.14(16) . . . . ?
C24 C25 C26 C27 166.27(15) . . . . ?
C25 C26 C27 C28 -65.1(2) . . . . ?
C26 C27 C28 N2 -45.9(2) . . . . ?
C27 C28 N2 C12 95.36(18) . . . . ?
C27 C28 N2 C14 -64.3(2) . . . . ?
N1 C1 C2 C3 177.87(16) . . . . ?
N1 C1 C2 C7 -7.0(2) . . . . ?
N1 C9 C10 C11 -165.93(16) . . . . ?
N1 C21 C22 C23 -44.2(2) . . . . ?
N2 C12 C13 C8 -163.18(17) . . . . ?
N2 C14 C15 C16 -12.2(2) . . . . ?
N2 C14 C15 C20 174.28(16) . . . . ?
O1 C1 C2 C3 -5.4(3) . . . . ?
O1 C1 C2 C7 169.74(17) . . . . ?
O1 C1 N1 C9 179.75(16) . . . . ?
O1 C1 N1 C21 -21.3(2) . . . . ?
O2 C14 C15 C16 164.37(18) . . . . ?
O2 C14 C15 C20 -9.2(3) . . . . ?
O2 C14 N2 C12 -179.73(17) . . . . ?
O2 C14 N2 C28 -21.1(2) . . . . ?
